data_7010835
loop_
_publ_author_name
'Fletcher, Nicholas C.'
'Nieuwenhuyzen, Mark'
'Rainey, Sharon'

_publ_section_title
;
 The isolation and purification of tris-2,2'-bipyridine complexes of
 ruthenium(ii) containing unsymmetrical ligands
;
_journal_issue 18
_journal_name_full 'Journal of the Chemical Society, Dalton Transactions'
_journal_page_first 2641
_journal_paper_doi 10.1039/b104365j
_journal_year 2001
_chemical_formula_sum 'C33 H30 F12 N6 P2 Ru'
_chemical_formula_weight 901.64
_chemical_name_systematic
; 
? 
;
_space_group_IT_number 4
_symmetry_cell_setting monoclinic
_symmetry_space_group_name_Hall 'P 2yb'
_symmetry_space_group_name_H-M 'P 1 21 1'
_atom_sites_solution_hydrogens geom
_atom_sites_solution_primary direct
_atom_sites_solution_secondary difmap
_audit_creation_method SHELXL-97
_cell_angle_alpha 90.00
_cell_angle_beta 105.815(3)
_cell_angle_gamma 90.00
_cell_formula_units_Z 2
_cell_length_a 10.5990(15)
_cell_length_b 13.5789(18)
_cell_length_c 13.3087(18)
_cell_measurement_temperature 153(2)
_cell_volume 1842.9(4)
_computing_structure_refinement 'SHELXL-97 (Sheldrick, 1997)'
_computing_structure_solution 'SHELXS-97 (Sheldrick, 1990)'
_diffrn_ambient_temperature 153(2)
_diffrn_measured_fraction_theta_full 0.908
_diffrn_measured_fraction_theta_max 0.908
_diffrn_radiation_monochromator graphite
_diffrn_radiation_source 'fine-focus sealed tube'
_diffrn_radiation_type MoK\a
_diffrn_radiation_wavelength 0.71073
_diffrn_reflns_av_R_equivalents 0.0531
_diffrn_reflns_av_sigmaI/netI 0.0704
_diffrn_reflns_limit_h_max 14
_diffrn_reflns_limit_h_min -13
_diffrn_reflns_limit_k_max 18
_diffrn_reflns_limit_k_min -17
_diffrn_reflns_limit_l_max 17
_diffrn_reflns_limit_l_min -17
_diffrn_reflns_number 14232
_diffrn_reflns_theta_full 28.48
_diffrn_reflns_theta_max 28.48
_diffrn_reflns_theta_min 1.59
_exptl_absorpt_coefficient_mu 0.607
_exptl_absorpt_correction_T_max 0.8484
_exptl_absorpt_correction_T_min 0.7593
_exptl_crystal_colour colourless
_exptl_crystal_density_diffrn 1.625
_exptl_crystal_density_method 'not measured'
_exptl_crystal_description block
_exptl_crystal_F_000 904
_exptl_crystal_size_max 0.48
_exptl_crystal_size_mid 0.37
_exptl_crystal_size_min 0.28
_refine_diff_density_max 0.993
_refine_diff_density_min -0.628
_refine_diff_density_rms 0.100
_refine_ls_abs_structure_details 'Flack H D (1983), Acta Cryst. A39, 876-881'
_refine_ls_abs_structure_Flack -0.03(4)
_refine_ls_extinction_method none
_refine_ls_goodness_of_fit_ref 1.023
_refine_ls_hydrogen_treatment mixed
_refine_ls_matrix_type full
_refine_ls_number_parameters 501
_refine_ls_number_reflns 8088
_refine_ls_number_restraints 1
_refine_ls_restrained_S_all 1.023
_refine_ls_R_factor_all 0.0643
_refine_ls_R_factor_gt 0.0509
_refine_ls_shift/su_max 0.012
_refine_ls_shift/su_mean 0.001
_refine_ls_structure_factor_coef Fsqd
_refine_ls_weighting_details 'calc w=1/[\s^2^(Fo^2^)+(0.0801P)^2^+0.0000P] where P=(Fo^2^+2Fc^2^)/3'
_refine_ls_weighting_scheme calc
_refine_ls_wR_factor_gt 0.1249
_refine_ls_wR_factor_ref 0.1328
_reflns_number_gt 6728
_reflns_number_total 8088
_reflns_threshold_expression >2sigma(I)
_cod_data_source_file b104365j.txt
_cod_data_source_block ncf79m
_cod_depositor_comments
;
The following automatic conversions were performed:
'_symmetry_cell_setting' value 'Monoclinic' changed to 'monoclinic'
according to '/home/saulius/struct/CIF-dictionaries/cif_core.dic'
dictionary named 'cif_core.dic' version 2.4.1 from 2010-06-29.

Automatic conversion script
Id: cif_fix_enum 1527 2010-12-29 10:47:43Z saulius 
;
_cod_original_sg_symbol_H-M P2(1)
_cod_database_code 7010835

loop_
_symmetry_equiv_pos_as_xyz
'x, y, z'
'-x, y+1/2, -z'

loop_
_atom_site_label
_atom_site_type_symbol
_atom_site_fract_x
_atom_site_fract_y
_atom_site_fract_z
_atom_site_U_iso_or_equiv
_atom_site_adp_type
_atom_site_occupancy
_atom_site_symmetry_multiplicity
_atom_site_calc_flag
_atom_site_refinement_flags
_atom_site_disorder_assembly
_atom_site_disorder_group
Ru1 Ru 0.10199(3) 0.85010(3) 0.22925(2) 0.02853(10) Uani 1 1 d . . .
N1A N -0.0021(4) 0.8329(4) 0.0756(3) 0.0361(12) Uani 1 1 d . E .
C2A C 0.0339(6) 0.7793(4) 0.0029(4) 0.0405(12) Uani 1 1 d . . .
H2A H 0.1120 0.7414 0.0242 0.049 Uiso 1 1 calc R A 1
C4A C -0.1528(6) 0.8295(5) -0.1297(5) 0.060(2) Uani 1 1 d . . .
H4A H -0.2040 0.8293 -0.2004 0.072 Uiso 1 1 calc R B 1
C5A C -0.1935(6) 0.8817(4) -0.0577(5) 0.0499(16) Uani 1 1 d . E .
H5A H -0.2742 0.9165 -0.0778 0.060 Uiso 1 1 calc R . .
C6A C -0.1181(5) 0.8846(4) 0.0453(5) 0.0406(13) Uani 1 1 d . . .
C7A C -0.1512(5) 0.9402(4) 0.1290(5) 0.0434(13) Uani 1 1 d . E .
C8A C -0.2609(6) 0.9999(5) 0.1150(6) 0.0573(17) Uani 1 1 d . . .
H8A H -0.3200 1.0076 0.0476 0.069 Uiso 1 1 calc R E .
C9A C -0.2834(7) 1.0483(6) 0.2000(8) 0.073(2) Uani 1 1 d . E .
H9A H -0.3600 1.0874 0.1910 0.088 Uiso 1 1 calc R C 1
C11A C -0.0883(7) 0.9812(6) 0.3048(7) 0.0493(17) Uani 1 1 d . . .
H11A H -0.0269 0.9756 0.3715 0.059 Uiso 1 1 calc R D 1
N12A N -0.0639(4) 0.9314(3) 0.2248(4) 0.0380(10) Uani 1 1 d . E .
C13A C -0.2230(15) 1.0916(9) 0.3813(11) 0.080(4) Uani 0.636(11) 1 d P E 2
H13A H -0.2450 1.1603 0.3615 0.120 Uiso 0.636(11) 1 calc PR E 2
H13B H -0.1449 1.0894 0.4412 0.120 Uiso 0.636(11) 1 calc PR E 2
H13C H -0.2967 1.0604 0.4003 0.120 Uiso 0.636(11) 1 calc PR E 2
C3A C -0.0364(7) 0.7764(5) -0.1007(5) 0.0518(18) Uani 0.636(11) 1 d P E 2
H3A H -0.0065 0.7396 -0.1503 0.062 Uiso 0.636(11) 1 calc PR E 2
C10A C -0.1975(8) 1.0404(5) 0.2959(7) 0.067(2) Uani 0.636(11) 1 d P E 2
C3' C -0.0364(7) 0.7764(5) -0.1007(5) 0.0518(18) Uani 0.36 1 d P E 1
C13' C 0.0011(13) 0.7177(11) -0.1758(10) 0.035(4) Uani 0.364(11) 1 d P E 1
H13D' H 0.0966 0.7201 -0.1630 0.053 Uiso 0.364(11) 1 calc PR E 1
H13E' H -0.0409 0.7430 -0.2460 0.053 Uiso 0.364(11) 1 calc PR E 1
H13F' H -0.0264 0.6495 -0.1704 0.053 Uiso 0.364(11) 1 calc PR E 1
C10' C -0.1975(8) 1.0404(5) 0.2959(7) 0.067(2) Uani 0.36 1 d P E 1
H10' H -0.2115 1.0740 0.3545 0.081 Uiso 0.364(11) 1 calc PR E 1
N1B N 0.2027(4) 0.8873(3) 0.3787(3) 0.0332(9) Uani 1 1 d . . .
C2B C 0.2003(6) 0.8384(6) 0.4653(4) 0.0457(14) Uani 1 1 d . . .
H2B H 0.1476 0.7809 0.4588 0.055 Uiso 1 1 calc R . .
C3B C 0.2718(7) 0.8682(6) 0.5646(4) 0.062(2) Uani 1 1 d . . .
H3B H 0.2670 0.8323 0.6247 0.074 Uiso 1 1 calc R . .
C4B C 0.3489(8) 0.9499(5) 0.5737(5) 0.0609(18) Uani 1 1 d . . .
H4B H 0.3989 0.9718 0.6405 0.073 Uiso 1 1 calc R . .
C5B C 0.3534(6) 1.0011(5) 0.4838(5) 0.0538(15) Uani 1 1 d . . .
H5B H 0.4070 1.0580 0.4890 0.065 Uiso 1 1 calc R . .
C6B C 0.2809(5) 0.9693(4) 0.3888(4) 0.0371(11) Uani 1 1 d . . .
C7B C 0.2783(5) 1.0164(4) 0.2889(4) 0.0331(11) Uani 1 1 d . . .
C8B C 0.3552(6) 1.0974(5) 0.2808(5) 0.0437(16) Uani 1 1 d . . .
H8B H 0.4090 1.1280 0.3418 0.052 Uiso 1 1 calc R . .
C9B C 0.3523(6) 1.1328(4) 0.1828(6) 0.0480(15) Uani 1 1 d . . .
H9B H 0.4078 1.1861 0.1765 0.058 Uiso 1 1 calc R . .
C10B C 0.2696(6) 1.0919(4) 0.0935(5) 0.0409(13) Uani 1 1 d . . .
C11B C 0.1923(5) 1.0127(4) 0.1082(4) 0.0364(11) Uani 1 1 d . . .
H11B H 0.1342 0.9834 0.0485 0.044 Uiso 1 1 calc R . .
N12B N 0.1963(4) 0.9762(3) 0.2032(3) 0.0299(9) Uani 1 1 d . . .
C13B C 0.2626(7) 1.1280(5) -0.0138(5) 0.0541(16) Uani 1 1 d . . .
H13D H 0.3031 1.1933 -0.0094 0.081 Uiso 1 1 calc R . .
H13E H 0.1707 1.1322 -0.0547 0.081 Uiso 1 1 calc R . .
H13F H 0.3095 1.0821 -0.0477 0.081 Uiso 1 1 calc R . .
N1C N 0.0360(4) 0.7161(3) 0.2701(3) 0.0365(10) Uani 1 1 d . . .
C2C C -0.0728(7) 0.7018(5) 0.3010(6) 0.0441(16) Uani 1 1 d . . .
H2C H -0.1266 0.7569 0.3048 0.053 Uiso 1 1 calc R . .
C3C C -0.1097(7) 0.6098(5) 0.3275(6) 0.0529(16) Uani 1 1 d . . .
H3C H -0.1888 0.6018 0.3471 0.063 Uiso 1 1 calc R . .
C4C C -0.0313(7) 0.5307(5) 0.3251(6) 0.0586(17) Uani 1 1 d . . .
H4C H -0.0554 0.4668 0.3424 0.070 Uiso 1 1 calc R . .
C5C C 0.0844(7) 0.5450(4) 0.2969(6) 0.0553(16) Uani 1 1 d . . .
H5C H 0.1412 0.4911 0.2962 0.066 Uiso 1 1 calc R . .
C6C C 0.1161(5) 0.6380(4) 0.2699(4) 0.0394(12) Uani 1 1 d . . .
C7C C 0.2396(6) 0.6619(4) 0.2440(4) 0.0375(12) Uani 1 1 d . . .
C8C C 0.3362(7) 0.5952(5) 0.2405(5) 0.0473(17) Uani 1 1 d . . .
H8C H 0.3246 0.5274 0.2529 0.057 Uiso 1 1 calc R . .
C9C C 0.4496(7) 0.6268(5) 0.2190(5) 0.0539(16) Uani 1 1 d . . .
H9C H 0.5153 0.5804 0.2154 0.065 Uiso 1 1 calc R . .
C10C C 0.4683(5) 0.7236(5) 0.2029(4) 0.0405(13) Uani 1 1 d . . .
C11C C 0.3660(5) 0.7880(4) 0.2040(4) 0.0371(12) Uani 1 1 d . . .
H11C H 0.3762 0.8558 0.1901 0.044 Uiso 1 1 calc R . .
N12C N 0.2546(4) 0.7593(3) 0.2236(3) 0.0298(9) Uani 1 1 d . . .
C13C C 0.5925(6) 0.7647(6) 0.1854(5) 0.0553(17) Uani 1 1 d . . .
H13G H 0.6517 0.7104 0.1807 0.083 Uiso 1 1 calc R . .
H13H H 0.6352 0.8078 0.2438 0.083 Uiso 1 1 calc R . .
H13I H 0.5714 0.8025 0.1202 0.083 Uiso 1 1 calc R . .
P1 P 0.37454(14) 0.85668(16) 0.88273(10) 0.0463(3) Uani 1 1 d . . .
F11 F 0.4661(7) 0.9257(5) 0.9640(5) 0.128(3) Uani 1 1 d . . .
F12 F 0.4731(6) 0.8477(8) 0.8116(5) 0.149(3) Uani 1 1 d . . .
F13 F 0.3182(5) 0.9511(4) 0.8141(4) 0.0779(13) Uani 1 1 d . . .
F14 F 0.2807(9) 0.7923(4) 0.7972(4) 0.135(3) Uani 1 1 d . . .
F15 F 0.2766(7) 0.8700(6) 0.9466(5) 0.130(3) Uani 1 1 d . . .
F16 F 0.4361(14) 0.7659(5) 0.9399(5) 0.223(7) Uani 1 1 d . . .
P2 P 0.6886(2) 0.81965(14) 0.51238(14) 0.0611(5) Uani 1 1 d . . .
F21 F 0.5616(6) 0.7630(4) 0.5187(5) 0.1078(18) Uani 1 1 d . . .
F22 F 0.7069(6) 0.7392(5) 0.4312(5) 0.114(2) Uani 1 1 d . . .
F23 F 0.6006(6) 0.8842(4) 0.4220(4) 0.111(2) Uani 1 1 d . . .
F24 F 0.6682(6) 0.8952(6) 0.5957(5) 0.135(3) Uani 1 1 d . . .
F25 F 0.8168(6) 0.8696(6) 0.5042(6) 0.135(3) Uani 1 1 d . . .
F26 F 0.7720(6) 0.7523(6) 0.6028(5) 0.130(3) Uani 1 1 d . . .

loop_
_atom_site_aniso_label
_atom_site_aniso_U_11
_atom_site_aniso_U_22
_atom_site_aniso_U_33
_atom_site_aniso_U_23
_atom_site_aniso_U_13
_atom_site_aniso_U_12
Ru1 0.03085(17) 0.02584(16) 0.02816(17) 0.0022(2) 0.00679(11) 0.0017(2)
N1A 0.036(2) 0.039(3) 0.0309(19) 0.0072(19) 0.0049(16) -0.0100(19)
C2A 0.045(3) 0.034(3) 0.039(3) 0.002(2) 0.005(2) -0.005(2)
C4A 0.060(3) 0.062(5) 0.039(3) 0.020(3) -0.017(3) -0.027(3)
C5A 0.038(3) 0.043(3) 0.057(4) 0.015(3) -0.007(3) -0.009(2)
C6A 0.036(3) 0.031(2) 0.049(3) 0.016(2) 0.002(2) -0.004(2)
C7A 0.034(3) 0.040(3) 0.057(4) 0.017(3) 0.014(2) 0.002(2)
C8A 0.042(3) 0.053(4) 0.073(5) 0.021(3) 0.008(3) 0.008(3)
C9A 0.049(4) 0.062(5) 0.114(7) 0.019(5) 0.033(5) 0.021(3)
C11A 0.047(4) 0.045(4) 0.062(4) 0.007(3) 0.025(3) 0.009(3)
N12A 0.038(2) 0.031(2) 0.047(3) 0.004(2) 0.015(2) 0.0022(19)
C13A 0.115(11) 0.053(7) 0.090(10) 0.016(6) 0.056(9) 0.033(7)
C3A 0.066(4) 0.046(4) 0.040(3) 0.004(3) 0.009(3) -0.020(3)
C10A 0.070(5) 0.052(4) 0.095(6) 0.012(4) 0.049(5) 0.021(4)
C3' 0.066(4) 0.046(4) 0.040(3) 0.004(3) 0.009(3) -0.020(3)
C13' 0.030(7) 0.045(9) 0.026(7) -0.003(6) -0.001(5) -0.017(6)
C10' 0.070(5) 0.052(4) 0.095(6) 0.012(4) 0.049(5) 0.021(4)
N1B 0.034(2) 0.034(2) 0.031(2) -0.0053(17) 0.0084(17) 0.0034(16)
C2B 0.067(3) 0.041(4) 0.028(2) 0.001(3) 0.011(2) -0.005(3)
C3B 0.085(4) 0.066(6) 0.027(3) 0.004(3) 0.003(3) 0.007(4)
C4B 0.083(5) 0.053(4) 0.037(3) -0.010(3) 0.000(3) 0.003(4)
C5B 0.055(4) 0.058(4) 0.043(3) -0.005(3) 0.006(3) -0.011(3)
C6B 0.039(3) 0.036(3) 0.037(3) -0.002(2) 0.011(2) 0.005(2)
C7B 0.033(3) 0.031(3) 0.036(3) -0.006(2) 0.011(2) 0.002(2)
C8B 0.040(3) 0.040(3) 0.054(4) -0.013(3) 0.016(3) -0.004(3)
C9B 0.044(3) 0.027(3) 0.081(5) 0.000(3) 0.030(3) -0.006(2)
C10B 0.046(3) 0.027(3) 0.057(4) 0.006(2) 0.026(3) 0.003(2)
C11B 0.048(3) 0.029(3) 0.036(3) 0.003(2) 0.016(2) 0.006(2)
N12B 0.034(2) 0.025(2) 0.033(2) 0.0035(18) 0.0132(18) 0.0067(17)
C13B 0.076(4) 0.039(3) 0.059(4) 0.004(3) 0.038(3) 0.002(3)
N1C 0.038(2) 0.034(2) 0.032(2) 0.0017(19) 0.0011(18) -0.0023(18)
C2C 0.043(3) 0.043(4) 0.044(3) 0.009(3) 0.008(3) -0.003(3)
C3C 0.052(4) 0.049(4) 0.062(4) 0.008(3) 0.023(3) -0.008(3)
C4C 0.060(4) 0.048(4) 0.063(4) 0.015(3) 0.009(3) -0.014(3)
C5C 0.062(4) 0.029(3) 0.068(4) 0.006(3) 0.008(3) 0.006(3)
C6C 0.042(3) 0.033(3) 0.037(3) 0.003(2) 0.000(2) 0.000(2)
C7C 0.049(3) 0.032(3) 0.028(3) 0.001(2) 0.004(2) 0.007(2)
C8C 0.063(5) 0.032(3) 0.049(4) 0.006(3) 0.020(3) 0.015(3)
C9C 0.058(4) 0.051(4) 0.053(4) 0.006(3) 0.017(3) 0.027(3)
C10C 0.034(3) 0.055(4) 0.030(3) -0.002(2) 0.005(2) 0.013(2)
C11C 0.035(3) 0.045(3) 0.030(3) -0.002(2) 0.007(2) 0.007(2)
N12C 0.037(2) 0.027(2) 0.022(2) -0.0015(16) 0.0016(17) 0.0024(18)
C13C 0.036(3) 0.091(5) 0.040(3) 0.001(3) 0.012(2) 0.015(3)
P1 0.0563(7) 0.0410(8) 0.0392(6) -0.0051(9) 0.0093(5) 0.0049(10)
F11 0.140(5) 0.111(5) 0.083(4) -0.011(4) -0.057(4) -0.033(4)
F12 0.132(5) 0.223(8) 0.104(4) 0.007(6) 0.050(4) 0.108(6)
F13 0.105(3) 0.067(3) 0.060(3) 0.019(2) 0.020(2) 0.011(3)
F14 0.240(8) 0.071(4) 0.058(3) -0.001(3) -0.020(4) -0.057(4)
F15 0.170(5) 0.131(6) 0.136(5) -0.023(4) 0.121(5) -0.028(5)
F16 0.475(18) 0.093(5) 0.051(3) 0.002(3) -0.012(6) 0.139(8)
P2 0.0787(12) 0.0632(12) 0.0433(9) -0.0035(7) 0.0198(8) -0.0096(8)
F21 0.109(4) 0.097(4) 0.119(5) -0.001(3) 0.033(4) -0.031(3)
F22 0.121(4) 0.110(5) 0.110(5) -0.038(4) 0.027(4) 0.018(4)
F23 0.153(5) 0.095(4) 0.077(3) 0.017(3) 0.018(3) 0.033(4)
F24 0.112(4) 0.171(7) 0.126(5) -0.100(5) 0.039(4) -0.035(4)
F25 0.108(4) 0.109(6) 0.215(7) 0.019(5) 0.089(5) -0.020(4)
F26 0.104(4) 0.197(7) 0.082(4) 0.062(4) 0.011(3) -0.004(5)

loop_
_atom_type_symbol
_atom_type_description
_atom_type_scat_dispersion_real
_atom_type_scat_dispersion_imag
_atom_type_scat_source
C C 0.0033 0.0016 'International Tables Vol C Tables 4.2.6.8 and 6.1.1.4'
H H 0.0000 0.0000 'International Tables Vol C Tables 4.2.6.8 and 6.1.1.4'
N N 0.0061 0.0033 'International Tables Vol C Tables 4.2.6.8 and 6.1.1.4'
F F 0.0171 0.0103 'International Tables Vol C Tables 4.2.6.8 and 6.1.1.4'
P P 0.1023 0.0942 'International Tables Vol C Tables 4.2.6.8 and 6.1.1.4'
Ru Ru -1.2594 0.8363 'International Tables Vol C Tables 4.2.6.8 and 6.1.1.4'

loop_
_geom_angle_atom_site_label_1
_geom_angle_atom_site_label_2
_geom_angle_atom_site_label_3
_geom_angle
_geom_angle_site_symmetry_1
_geom_angle_site_symmetry_3
_geom_angle_publ_flag
N1B Ru1 N12C 88.66(16) . . ?
N1B Ru1 N1A 172.24(18) . . ?
N12C Ru1 N1A 96.31(17) . . ?
N1B Ru1 N12B 79.03(17) . . ?
N12C Ru1 N12B 93.98(19) . . ?
N1A Ru1 N12B 94.64(17) . . ?
N1B Ru1 N12A 96.33(18) . . ?
N12C Ru1 N12A 174.15(19) . . ?
N1A Ru1 N12A 79.06(19) . . ?
N12B Ru1 N12A 89.98(16) . . ?
N1B Ru1 N1C 94.90(17) . . ?
N12C Ru1 N1C 78.94(18) . . ?
N1A Ru1 N1C 91.91(18) . . ?
N12B Ru1 N1C 170.86(17) . . ?
N12A Ru1 N1C 97.53(18) . . ?
C2A N1A C6A 118.1(5) . . ?
C2A N1A Ru1 126.6(4) . . ?
C6A N1A Ru1 115.3(4) . . ?
N1A C2A C3A 123.5(6) . . ?
C5A C4A C3A 120.3(6) . . ?
C4A C5A C6A 120.4(6) . . ?
N1A C6A C5A 120.2(6) . . ?
N1A C6A C7A 114.8(5) . . ?
C5A C6A C7A 125.0(5) . . ?
N12A C7A C8A 120.5(6) . . ?
N12A C7A C6A 115.1(5) . . ?
C8A C7A C6A 124.4(6) . . ?
C9A C8A C7A 119.5(7) . . ?
C10A C9A C8A 120.7(6) . . ?
N12A C11A C10A 124.0(8) . . ?
C11A N12A C7A 118.0(5) . . ?
C11A N12A Ru1 126.3(5) . . ?
C7A N12A Ru1 115.5(4) . . ?
C2A C3A C4A 117.5(6) . . ?
C9A C10A C11A 117.2(8) . . ?
C9A C10A C13A 119.4(8) . . ?
C11A C10A C13A 123.4(10) . . ?
C2B N1B C6B 118.1(5) . . ?
C2B N1B Ru1 126.0(4) . . ?
C6B N1B Ru1 115.9(3) . . ?
N1B C2B C3B 122.8(6) . . ?
C4B C3B C2B 118.6(6) . . ?
C3B C4B C5B 119.3(6) . . ?
C6B C5B C4B 119.7(6) . . ?
C5B C6B N1B 121.5(5) . . ?
C5B C6B C7B 124.7(5) . . ?
N1B C6B C7B 113.8(5) . . ?
N12B C7B C8B 120.8(5) . . ?
N12B C7B C6B 116.0(5) . . ?
C8B C7B C6B 123.2(5) . . ?
C9B C8B C7B 119.0(6) . . ?
C8B C9B C10B 121.1(5) . . ?
C9B C10B C11B 116.5(6) . . ?
C9B C10B C13B 122.9(6) . . ?
C11B C10B C13B 120.5(6) . . ?
N12B C11B C10B 123.0(5) . . ?
C7B N12B C11B 119.5(5) . . ?
C7B N12B Ru1 115.2(4) . . ?
C11B N12B Ru1 124.8(4) . . ?
C2C N1C C6C 118.5(5) . . ?
C2C N1C Ru1 126.0(4) . . ?
C6C N1C Ru1 115.4(4) . . ?
N1C C2C C3C 122.4(6) . . ?
C4C C3C C2C 119.2(6) . . ?
C3C C4C C5C 119.0(6) . . ?
C6C C5C C4C 119.5(6) . . ?
N1C C6C C5C 121.2(5) . . ?
N1C C6C C7C 115.0(5) . . ?
C5C C6C C7C 123.8(5) . . ?
N12C C7C C8C 120.1(6) . . ?
N12C C7C C6C 114.7(5) . . ?
C8C C7C C6C 125.3(6) . . ?
C7C C8C C9C 120.0(6) . . ?
C10C C9C C8C 120.6(6) . . ?
C9C C10C C11C 117.3(5) . . ?
C9C C10C C13C 123.8(5) . . ?
C11C C10C C13C 119.0(6) . . ?
N12C C11C C10C 123.4(5) . . ?
C11C N12C C7C 118.6(5) . . ?
C11C N12C Ru1 125.4(4) . . ?
C7C N12C Ru1 116.0(4) . . ?
F16 P1 F15 94.8(6) . . ?
F16 P1 F11 92.3(5) . . ?
F15 P1 F11 86.0(4) . . ?
F16 P1 F14 90.7(5) . . ?
F15 P1 F14 94.5(5) . . ?
F11 P1 F14 176.9(4) . . ?
F16 P1 F13 174.1(5) . . ?
F15 P1 F13 91.1(4) . . ?
F11 P1 F13 88.8(3) . . ?
F14 P1 F13 88.1(3) . . ?
F16 P1 F12 88.5(6) . . ?
F15 P1 F12 176.7(4) . . ?
F11 P1 F12 94.2(5) . . ?
F14 P1 F12 85.1(5) . . ?
F13 P1 F12 85.7(4) . . ?
F25 P2 F24 93.2(4) . . ?
F25 P2 F21 176.6(4) . . ?
F24 P2 F21 89.8(3) . . ?
F25 P2 F23 92.9(4) . . ?
F24 P2 F23 90.5(4) . . ?
F21 P2 F23 88.6(4) . . ?
F25 P2 F26 89.3(4) . . ?
F24 P2 F26 89.8(4) . . ?
F21 P2 F26 89.2(3) . . ?
F23 P2 F26 177.8(4) . . ?
F25 P2 F22 89.0(4) . . ?
F24 P2 F22 177.2(4) . . ?
F21 P2 F22 88.0(4) . . ?
F23 P2 F22 91.1(3) . . ?
F26 P2 F22 88.5(4) . . ?

loop_
_geom_bond_atom_site_label_1
_geom_bond_atom_site_label_2
_geom_bond_distance
_geom_bond_site_symmetry_2
_geom_bond_publ_flag
Ru1 N1B 2.048(4) . ?
Ru1 N12C 2.052(4) . ?
Ru1 N1A 2.055(4) . ?
Ru1 N12B 2.059(4) . ?
Ru1 N12A 2.063(4) . ?
Ru1 N1C 2.074(5) . ?
N1A C2A 1.346(7) . ?
N1A C6A 1.378(7) . ?
C2A C3A 1.377(8) . ?
C4A C5A 1.353(10) . ?
C4A C3A 1.390(10) . ?
C5A C6A 1.386(8) . ?
C6A C7A 1.464(9) . ?
C7A N12A 1.362(7) . ?
C7A C8A 1.388(8) . ?
C8A C9A 1.384(12) . ?
C9A C10A 1.355(12) . ?
C11A N12A 1.344(9) . ?
C11A C10A 1.388(10) . ?
C13A C10A 1.420(14) . ?
N1B C2B 1.336(7) . ?
N1B C6B 1.373(7) . ?
C2B C3B 1.392(8) . ?
C3B C4B 1.364(11) . ?
C4B C5B 1.396(10) . ?
C5B C6B 1.359(8) . ?
C6B C7B 1.469(8) . ?
C7B N12B 1.347(7) . ?
C7B C8B 1.391(9) . ?
C8B C9B 1.383(9) . ?
C9B C10B 1.385(9) . ?
C10B C11B 1.398(8) . ?
C10B C13B 1.492(9) . ?
C11B N12B 1.349(7) . ?
N1C C2C 1.340(8) . ?
N1C C6C 1.359(7) . ?
C2C C3C 1.384(9) . ?
C3C C4C 1.363(10) . ?
C4C C5C 1.391(10) . ?
C5C C6C 1.379(8) . ?
C6C C7C 1.478(8) . ?
C7C N12C 1.368(7) . ?
C7C C8C 1.377(9) . ?
C8C C9C 1.379(10) . ?
C9C C10C 1.354(9) . ?
C10C C11C 1.397(7) . ?
C10C C13C 1.504(8) . ?
C11C N12C 1.335(7) . ?
P1 F16 1.501(6) . ?
P1 F15 1.521(5) . ?
P1 F11 1.555(5) . ?
P1 F14 1.560(6) . ?
P1 F13 1.593(5) . ?
P1 F12 1.594(5) . ?
P2 F25 1.548(6) . ?
P2 F24 1.568(6) . ?
P2 F21 1.572(6) . ?
P2 F23 1.572(6) . ?
P2 F26 1.576(6) . ?
P2 F22 1.585(6) . ?
